data_7208774
loop_
_publ_author_name
'Kyprianidou, Eleni J.'
'Papaefstathiou, Giannis S.'
'Manos, Manolis J.'
'Tasiopoulos, Anastasios J.'

_publ_section_title
;
 A flexible Cd2+ metal organic framework with a unique (3,3,6)-connected
 topology, unprecedented secondary building units and single crystal to
 single crystal solvent exchange properties
;
_journal_issue 24
_journal_name_full CrystEngComm
_journal_page_first 8368
_journal_paper_doi 10.1039/c2ce25913c
_journal_volume 14
_journal_year 2012
_chemical_formula_moiety 'C41 H34 Cd3 N5 O15, C7 H8, 8(H2 O)'
_chemical_formula_sum 'C48 H58 Cd3 N5 O23'
_chemical_formula_weight 1410.19
_chemical_name_systematic
;
?
;
_space_group_IT_number 15
_symmetry_cell_setting monoclinic
_symmetry_space_group_name_Hall '-C 2yc'
_symmetry_space_group_name_H-M 'C 1 2/c 1'
_atom_sites_solution_hydrogens geom
_atom_sites_solution_primary direct
_atom_sites_solution_secondary difmap
_audit_creation_method SHELXL-97
_cell_angle_alpha 90.0
_cell_angle_beta 118.787(10)
_cell_angle_gamma 90.0
_cell_formula_units_Z 8
_cell_length_a 34.799(2)
_cell_length_b 18.4666(11)
_cell_length_c 23.031(2)
_cell_measurement_reflns_used 7267
_cell_measurement_temperature 100(2)
_cell_measurement_theta_max 66.9973
_cell_measurement_theta_min 3.9571
_cell_volume 12971(2)
_computing_cell_refinement 'CrysAlis RED'
_computing_data_collection 'CrysAlis CCD'
_computing_data_reduction 'CrysAlis RED'
_computing_molecular_graphics
;
DIAMOND (Brandenburg, 2006)
MERCURY (Bruno et al. 2002)
;
_computing_publication_material 'WINGX (Farrugia, 1999)'
_computing_structure_refinement 'SHELXL-97 (Sheldrick, 1997)'
_computing_structure_solution 'SHELXL-97 (Sheldrick, 1997)'
_diffrn_ambient_temperature 100(2)
_diffrn_detector_area_resol_mean 10.4223
_diffrn_measured_fraction_theta_full 0.997
_diffrn_measured_fraction_theta_max 0.997
_diffrn_measurement_device_type 'SuperNova, Dual, Cu at zero, Atlas'
_diffrn_measurement_method '\w scans'
_diffrn_radiation_monochromator mirror
_diffrn_radiation_source 'SuperNova (Cu) X-ray Source'
_diffrn_radiation_type CuK\a
_diffrn_radiation_wavelength 1.54184
_diffrn_reflns_av_R_equivalents 0.0287
_diffrn_reflns_av_sigmaI/netI 0.0365
_diffrn_reflns_limit_h_max 41
_diffrn_reflns_limit_h_min -41
_diffrn_reflns_limit_k_max 21
_diffrn_reflns_limit_k_min -22
_diffrn_reflns_limit_l_max 27
_diffrn_reflns_limit_l_min -26
_diffrn_reflns_number 24341
_diffrn_reflns_theta_full 66.99
_diffrn_reflns_theta_max 66.99
_diffrn_reflns_theta_min 3.96
_exptl_absorpt_coefficient_mu 8.453
_exptl_absorpt_correction_T_max 1.00000
_exptl_absorpt_correction_T_min 0.57263
_exptl_absorpt_correction_type multi-scan
_exptl_absorpt_process_details 'Empirical absorption correction (CrysAlis RED, Oxford Diffraction)'
_exptl_crystal_colour 'light brown'
_exptl_crystal_density_diffrn 1.448
_exptl_crystal_density_method 'not measured'
_exptl_crystal_description polyhedral
_exptl_crystal_F_000 5672
_exptl_crystal_size_max 0.12
_exptl_crystal_size_mid 0.08
_exptl_crystal_size_min 0.06
_refine_diff_density_max 4.742
_refine_diff_density_min -0.990
_refine_diff_density_rms 0.180
_refine_ls_extinction_method none
_refine_ls_goodness_of_fit_ref 1.069
_refine_ls_hydrogen_treatment constr
_refine_ls_matrix_type full
_refine_ls_number_parameters 658
_refine_ls_number_reflns 11504
_refine_ls_number_restraints 217
_refine_ls_restrained_S_all 1.086
_refine_ls_R_factor_all 0.0783
_refine_ls_R_factor_gt 0.0724
_refine_ls_shift/su_max 0.002
_refine_ls_shift/su_mean 0.000
_refine_ls_structure_factor_coef Fsqd
_refine_ls_weighting_details 'calc w=1/[\s^2^(Fo^2^)+(0.1712P)^2^+0.0000P] where P=(Fo^2^+2Fc^2^)/3'
_refine_ls_weighting_scheme calc
_refine_ls_wR_factor_gt 0.2118
_refine_ls_wR_factor_ref 0.2207
_reflns_number_gt 9591
_reflns_number_total 11504
_reflns_threshold_expression >2sigma(I)
_cod_data_source_file c2ce25913c.txt
_cod_data_source_block UCY-3-toluene
_cod_depositor_comments
;
The following automatic conversions were performed:

'_symmetry_cell_setting' value 'Monoclinic' changed to 'monoclinic'
according to /home/saulius/struct/CIF-dictionaries/cif_core.dic
dictionary named 'cif_core.dic' version 2.4.2 from 2011-04-26.

Automatic conversion script
Id: cif_fix_values 1891 2012-01-12 08:04:46Z andrius 
;
_cod_original_sg_symbol_H-M 'C 2/c'
_cod_database_code 7208774

loop_
_symmetry_equiv_pos_as_xyz
'x, y, z'
'-x, y, -z+1/2'
'x+1/2, y+1/2, z'
'-x+1/2, y+1/2, -z+1/2'
'-x, -y, -z'
'x, -y, z-1/2'
'-x+1/2, -y+1/2, -z'
'x+1/2, -y+1/2, z-1/2'

loop_
_atom_site_label
_atom_site_type_symbol
_atom_site_fract_x
_atom_site_fract_y
_atom_site_fract_z
_atom_site_U_iso_or_equiv
_atom_site_adp_type
_atom_site_occupancy
_atom_site_symmetry_multiplicity
_atom_site_calc_flag
_atom_site_refinement_flags
Cd1 Cd 0.789832(11) 0.11058(2) 0.69427(2) 0.04269(17) Uani 1 1 d .
Cd2 Cd 0.676409(12) 0.05463(2) 0.53547(2) 0.04704(17) Uani 1 1 d .
Cd3 Cd 0.679179(12) 0.12196(2) 0.67781(2) 0.04670(17) Uani 1 1 d .
O1A O 0.85405(18) 0.1165(3) 0.8082(3) 0.0529(13) Uani 0.80 1 d PU
O1B O 0.8544(13) 0.158(2) 0.7599(18) 0.088(9) Uani 0.20 1 d PU
O2A O 0.86042(19) 0.1280(4) 0.7190(3) 0.0605(15) Uani 0.80 1 d PU
O2B O 0.8634(14) 0.064(2) 0.7156(19) 0.091(10) Uani 0.20 1 d PU
O3 O 0.71991(14) 0.0972(3) 0.4978(2) 0.0513(10) Uani 1 1 d .
O4 O 0.77523(15) 0.0591(2) 0.5943(2) 0.0516(10) Uani 1 1 d .
O5 O 0.68647(13) 0.1667(2) 0.5894(2) 0.0490(10) Uani 1 1 d .
O6 O 0.75518(13) 0.2088(2) 0.6281(2) 0.0470(9) Uani 1 1 d .
O7 O 0.60887(17) 0.1305(4) 0.6137(3) 0.0716(15) Uani 1 1 d .
O8 O 0.61825(14) 0.0439(3) 0.5565(3) 0.0618(13) Uani 1 1 d .
O9 O 0.71723(12) 0.0351(2) 0.6517(2) 0.0450(9) Uani 1 1 d .
O10 O 0.78295(14) -0.0075(2) 0.7211(2) 0.0544(11) Uani 1 1 d .
O11 O 0.69959(14) 0.2330(2) 0.7242(3) 0.0584(12) Uani 1 1 d .
O12 O 0.75667(14) 0.1607(2) 0.7524(2) 0.0489(10) Uani 1 1 d .
O13 O 0.62089(15) 0.0983(3) 0.4379(2) 0.0615(12) Uani 1 1 d DU
O14 O 0.6719(2) -0.0619(3) 0.5097(3) 0.0758(15) Uani 1 1 d DU
O15 O 0.68525(17) 0.0464(3) 0.7575(3) 0.0686(13) Uani 1 1 d DU
N1 N 1.08977(16) 0.1538(3) 0.9108(3) 0.0523(13) Uani 1 1 d .
N2 N 0.61227(16) -0.1700(3) 0.6196(3) 0.0562(14) Uani 1 1 d .
N3 N 0.5990(2) 0.1745(4) 0.3474(3) 0.0762(18) Uani 1 1 d DU
N4 N 0.6393(4) -0.1769(6) 0.4879(6) 0.120(3) Uani 1 1 d DU
N5 N 0.7341(2) -0.0391(4) 0.8330(4) 0.0777(18) Uani 1 1 d DU
C1 C 0.8768(2) 0.1234(4) 0.7786(5) 0.067(2) Uani 1 1 d .
C2 C 0.9260(2) 0.1313(4) 0.8218(4) 0.0612(18) Uani 1 1 d .
C3 C 0.9448(3) 0.1444(5) 0.8885(5) 0.073(2) Uani 1 1 d .
H3 H 0.9271 0.1484 0.9084 0.087 Uiso 1 1 calc R
C4 C 0.9904(3) 0.1520(5) 0.9273(4) 0.071(2) Uani 1 1 d .
H4 H 1.0031 0.1594 0.9729 0.085 Uiso 1 1 calc R
C5 C 1.0164(2) 0.1481(4) 0.8962(4) 0.0589(16) Uani 1 1 d .
C6 C 0.9971(2) 0.1308(5) 0.8290(4) 0.0633(18) Uani 1 1 d .
H6 H 1.0146 0.1236 0.8091 0.076 Uiso 1 1 calc R
C7 C 0.9523(2) 0.1244(5) 0.7921(4) 0.0632(18) Uani 1 1 d .
H7 H 0.9395 0.1153 0.7467 0.076 Uiso 1 1 calc R
C8 C 1.0642(2) 0.1567(4) 0.9370(4) 0.0590(17) Uani 1 1 d .
C9 C 0.76076(19) 0.0945(3) 0.5412(3) 0.0477(14) Uani 1 1 d .
C10 C 0.79099(18) 0.1375(3) 0.5257(3) 0.0412(12) Uani 1 1 d .
C11 C 0.77470(16) 0.1886(3) 0.4751(3) 0.0409(12) Uani 1 1 d .
H11 H 0.7446 0.1956 0.4501 0.049 Uiso 1 1 calc R
C12 C 0.80301(17) 0.2295(3) 0.4617(3) 0.0420(12) Uani 1 1 d .
C13 C 0.84831(19) 0.2182(3) 0.4983(3) 0.0448(12) Uani 1 1 d .
H13 H 0.8673 0.2453 0.4893 0.054 Uiso 1 1 calc R
C14 C 0.86470(18) 0.1668(3) 0.5479(3) 0.0466(13) Uani 1 1 d .
C15 C 0.83647(19) 0.1277(3) 0.5634(3) 0.0447(12) Uani 1 1 d .
H15 H 0.8478 0.0952 0.5987 0.054 Uiso 1 1 calc R
C16 C 0.71469(17) 0.2114(3) 0.5897(3) 0.0425(12) Uani 1 1 d .
C17 C 0.5946(2) 0.0912(4) 0.5631(4) 0.0594(17) Uani 1 1 d .
C18 C 0.5480(2) 0.1006(4) 0.5110(4) 0.0540(16) Uani 1 1 d .
C19 C 0.5278(3) 0.0512(5) 0.4621(5) 0.069(2) Uani 1 1 d .
H19 H 0.5436 0.0121 0.4589 0.083 Uiso 1 1 calc R
C20 C 0.4835(2) 0.0586(5) 0.4167(4) 0.067(2) Uani 1 1 d .
H20 H 0.4699 0.0245 0.3831 0.080 Uiso 1 1 calc R
C21 C 0.4596(2) 0.1158(4) 0.4209(4) 0.0590(18) Uani 1 1 d .
C22 C 0.4806(3) 0.1666(4) 0.4694(6) 0.084(3) Uani 1 1 d .
H22 H 0.4653 0.2064 0.4722 0.101 Uiso 1 1 calc R
C23 C 0.5241(3) 0.1588(5) 0.5136(6) 0.090(3) Uani 1 1 d .
H23 H 0.5379 0.1937 0.5463 0.108 Uiso 1 1 calc R
C24 C 0.5885(2) -0.1183(4) 0.6237(4) 0.0574(17) Uani 1 1 d .
C25 C 0.74322(19) -0.0169(3) 0.6862(3) 0.0479(14) Uani 1 1 d .
C26 C 0.72245(19) -0.0877(3) 0.6858(3) 0.0458(13) Uani 1 1 d .
C27 C 0.74938(17) -0.1478(3) 0.7164(3) 0.0434(12) Uani 1 1 d .
H27 H 0.7797 -0.1432 0.7371 0.052 Uiso 1 1 calc R
C28 C 0.73005(18) -0.2148(3) 0.7154(3) 0.0436(12) Uani 1 1 d .
C29 C 0.68462(19) -0.2226(3) 0.6839(3) 0.0466(13) Uani 1 1 d .
H29 H 0.6719 -0.2673 0.6827 0.056 Uiso 1 1 calc R
C30 C 0.65820(19) -0.1613(3) 0.6539(3) 0.0491(14) Uani 1 1 d .
C31 C 0.67749(19) -0.0951(3) 0.6551(3) 0.0486(14) Uani 1 1 d .
H31 H 0.6598 -0.0551 0.6349 0.058 Uiso 1 1 calc R
C32 C 0.74017(18) 0.2220(3) 0.7514(3) 0.0441(12) Uani 1 1 d .
C33 C 0.6311(2) 0.1404(4) 0.4057(3) 0.0645(17) Uani 1 1 d DU
C34 C 0.5527(3) 0.1653(7) 0.3250(6) 0.104(3) Uani 1 1 d DU
H34A H 0.5361 0.1929 0.2851 0.157 Uiso 1 1 calc R
H34B H 0.5461 0.1819 0.3587 0.157 Uiso 1 1 calc R
H34C H 0.5452 0.1150 0.3161 0.157 Uiso 1 1 calc R
C35 C 0.6129(4) 0.2250(6) 0.3131(5) 0.092(3) Uani 1 1 d DU
H35A H 0.5876 0.2443 0.2752 0.139 Uiso 1 1 calc R
H35B H 0.6312 0.2005 0.2987 0.139 Uiso 1 1 calc R
H35C H 0.6291 0.2638 0.3425 0.139 Uiso 1 1 calc R
C36 C 0.6379(3) -0.0989(6) 0.4927(7) 0.113(3) Uani 1 1 d DU
C37 C 0.5986(5) -0.2147(11) 0.4695(10) 0.154(5) Uani 1 1 d DU
H37A H 0.6029 -0.2658 0.4673 0.231 Uiso 1 1 calc R
H37B H 0.5764 -0.1979 0.4270 0.231 Uiso 1 1 calc R
H37C H 0.5894 -0.2056 0.5022 0.231 Uiso 1 1 calc R
C38 C 0.6828(5) -0.2080(12) 0.5132(10) 0.165(5) Uani 1 1 d DU
H38A H 0.7034 -0.1704 0.5190 0.248 Uiso 1 1 calc R
H38B H 0.6825 -0.2432 0.4823 0.248 Uiso 1 1 calc R
H38C H 0.6912 -0.2310 0.5551 0.248 Uiso 1 1 calc R
C39 C 0.7236(2) 0.0260(4) 0.7945(4) 0.075(2) Uani 1 1 d DU
C40 C 0.6990(3) -0.0817(6) 0.8317(6) 0.095(3) Uani 1 1 d DU
H40A H 0.7110 -0.1228 0.8604 0.143 Uiso 1 1 calc R
H40B H 0.6801 -0.0980 0.7872 0.143 Uiso 1 1 calc R
H40C H 0.6824 -0.0527 0.8465 0.143 Uiso 1 1 calc R
C41 C 0.7802(3) -0.0581(6) 0.8708(5) 0.088(3) Uani 1 1 d DU
H41A H 0.7833 -0.1019 0.8952 0.132 Uiso 1 1 calc R
H41B H 0.7959 -0.0197 0.9012 0.132 Uiso 1 1 calc R
H41C H 0.7920 -0.0653 0.8411 0.132 Uiso 1 1 calc R
C42 C 0.9513(5) 0.9410(8) 0.9052(6) 0.131(4) Uani 1 1 d DU
H42 H 0.9412 0.9851 0.9124 0.157 Uiso 1 1 calc R
C43 C 0.9948(5) 0.9369(9) 0.9193(6) 0.143(4) Uani 1 1 d DU
H43 H 1.0133 0.9769 0.9353 0.171 Uiso 1 1 calc R
C44 C 1.0101(6) 0.8712(8) 0.9087(6) 0.139(4) Uani 1 1 d DU
H44 H 1.0389 0.8652 0.9173 0.167 Uiso 1 1 calc R
C45 C 0.9797(5) 0.8151(10) 0.8846(6) 0.144(4) Uani 1 1 d DU
H45 H 0.9897 0.7711 0.8773 0.173 Uiso 1 1 calc R
C46 C 0.9361(5) 0.8178(8) 0.8703(6) 0.127(4) Uani 1 1 d DU
H46 H 0.9176 0.7779 0.8543 0.152 Uiso 1 1 calc R
C47 C 0.9218(5) 0.8839(7) 0.8812(6) 0.124(4) Uani 1 1 d DU
C48 C 0.8752(5) 0.8897(11) 0.8672(9) 0.144(5) Uani 1 1 d DU
H48A H 0.8696 0.9380 0.8767 0.217 Uiso 1 1 calc R
H48B H 0.8701 0.8560 0.8946 0.217 Uiso 1 1 calc R
H48C H 0.8559 0.8789 0.8213 0.217 Uiso 1 1 calc R

loop_
_atom_site_aniso_label
_atom_site_aniso_U_11
_atom_site_aniso_U_22
_atom_site_aniso_U_33
_atom_site_aniso_U_23
_atom_site_aniso_U_13
_atom_site_aniso_U_12
Cd1 0.0157(2) 0.0286(2) 0.0625(3) 0.00391(15) 0.00175(18) -0.00157(12)
Cd2 0.0222(2) 0.0329(3) 0.0657(3) 0.00248(16) 0.00490(19) -0.00449(14)
Cd3 0.0216(2) 0.0315(2) 0.0672(3) -0.00120(16) 0.00561(19) -0.00485(13)
O1A 0.028(2) 0.051(3) 0.074(3) -0.011(2) 0.020(2) -0.006(2)
O1B 0.082(10) 0.086(10) 0.088(10) -0.003(5) 0.037(6) 0.000(5)
O2A 0.030(2) 0.069(3) 0.069(3) 0.005(3) 0.013(2) -0.008(2)
O2B 0.089(11) 0.093(11) 0.092(10) -0.002(5) 0.043(6) 0.001(5)
O3 0.023(2) 0.047(2) 0.069(3) 0.001(2) 0.0095(18) -0.0063(17)
O4 0.041(2) 0.036(2) 0.068(3) 0.0065(19) 0.018(2) -0.0011(17)
O5 0.0215(18) 0.0325(19) 0.066(2) 0.0071(18) -0.0002(16) -0.0014(15)
O6 0.0221(18) 0.034(2) 0.063(2) 0.0053(17) 0.0029(16) -0.0004(15)
O7 0.031(2) 0.082(4) 0.083(3) 0.000(3) 0.013(2) -0.001(2)
O8 0.024(2) 0.055(3) 0.092(3) 0.023(3) 0.017(2) 0.0067(19)
O9 0.0211(17) 0.0266(18) 0.070(2) 0.0033(17) 0.0080(16) 0.0017(14)
O10 0.024(2) 0.032(2) 0.079(3) 0.0083(19) 0.0028(18) -0.0047(16)
O11 0.028(2) 0.036(2) 0.087(3) -0.011(2) 0.008(2) -0.0044(17)
O12 0.031(2) 0.032(2) 0.063(2) -0.0027(17) 0.0058(17) -0.0026(16)
O13 0.033(2) 0.058(3) 0.069(2) 0.005(2) 0.0054(18) -0.0008(19)
O14 0.079(3) 0.051(3) 0.083(3) -0.007(2) 0.028(3) -0.006(2)
O15 0.061(3) 0.061(3) 0.077(3) 0.005(2) 0.028(2) -0.006(2)
N1 0.021(2) 0.049(3) 0.067(3) -0.005(2) 0.006(2) -0.005(2)
N2 0.019(2) 0.032(3) 0.087(4) 0.010(2) 0.002(2) -0.0040(19)
N3 0.066(3) 0.065(3) 0.071(3) 0.012(3) 0.012(3) 0.009(3)
N4 0.127(5) 0.110(5) 0.123(5) -0.006(4) 0.058(4) -0.019(4)
N5 0.077(4) 0.069(3) 0.082(3) 0.008(3) 0.034(3) -0.003(3)
C1 0.032(4) 0.036(3) 0.099(6) 0.003(3) 0.002(4) -0.003(3)
C2 0.029(3) 0.044(3) 0.093(5) -0.005(3) 0.015(3) -0.003(3)
C3 0.036(4) 0.075(5) 0.094(5) -0.022(4) 0.021(4) -0.012(4)
C4 0.045(4) 0.084(6) 0.075(4) -0.014(4) 0.022(3) -0.015(4)
C5 0.031(3) 0.053(4) 0.074(4) -0.013(3) 0.011(3) -0.004(3)
C6 0.029(3) 0.078(5) 0.071(4) -0.005(4) 0.015(3) -0.009(3)
C7 0.028(3) 0.074(5) 0.066(4) -0.001(3) 0.006(3) -0.011(3)
C8 0.029(3) 0.057(4) 0.073(4) -0.014(3) 0.009(3) -0.004(3)
C9 0.023(3) 0.033(3) 0.070(4) -0.002(3) 0.009(2) 0.000(2)
C10 0.024(3) 0.029(3) 0.056(3) 0.000(2) 0.008(2) 0.002(2)
C11 0.015(2) 0.026(2) 0.059(3) -0.005(2) 0.000(2) -0.0006(19)
C12 0.021(2) 0.025(2) 0.060(3) -0.003(2) 0.003(2) -0.0027(19)
C13 0.026(3) 0.035(3) 0.062(3) -0.001(2) 0.012(2) -0.001(2)
C14 0.018(3) 0.037(3) 0.064(3) 0.003(3) 0.003(2) 0.004(2)
C15 0.026(3) 0.035(3) 0.057(3) 0.003(2) 0.007(2) 0.003(2)
C16 0.018(2) 0.030(3) 0.062(3) 0.000(2) 0.006(2) 0.003(2)
C17 0.025(3) 0.058(4) 0.075(4) 0.014(4) 0.007(3) -0.001(3)
C18 0.020(3) 0.047(3) 0.076(4) 0.012(3) 0.009(3) 0.001(2)
C19 0.037(4) 0.068(5) 0.090(5) 0.011(4) 0.021(4) 0.014(3)
C20 0.028(3) 0.077(5) 0.077(4) -0.011(4) 0.010(3) 0.004(3)
C21 0.021(3) 0.041(3) 0.090(5) 0.010(3) 0.006(3) -0.002(2)
C22 0.034(4) 0.042(4) 0.139(8) -0.014(4) 0.010(4) 0.007(3)
C23 0.035(4) 0.062(5) 0.123(7) -0.031(5) -0.002(4) -0.009(4)
C24 0.024(3) 0.047(4) 0.081(4) 0.012(3) 0.009(3) 0.000(2)
C25 0.024(3) 0.033(3) 0.065(3) 0.006(2) 0.003(2) -0.003(2)
C26 0.022(3) 0.030(3) 0.064(3) 0.003(2) 0.003(2) 0.000(2)
C27 0.016(2) 0.032(3) 0.062(3) 0.004(2) 0.002(2) 0.000(2)
C28 0.022(3) 0.029(3) 0.060(3) 0.003(2) 0.004(2) 0.003(2)
C29 0.024(3) 0.032(3) 0.065(3) 0.000(2) 0.007(2) 0.000(2)
C30 0.025(3) 0.035(3) 0.065(3) 0.008(3) 0.004(2) -0.002(2)
C31 0.021(3) 0.034(3) 0.065(3) 0.004(3) 0.000(2) 0.002(2)
C32 0.025(3) 0.032(3) 0.062(3) -0.003(2) 0.011(2) -0.002(2)
C33 0.055(3) 0.055(3) 0.069(3) -0.002(3) 0.018(3) 0.003(3)
C34 0.084(4) 0.098(5) 0.107(5) 0.008(4) 0.026(4) 0.001(4)
C35 0.097(5) 0.086(5) 0.085(4) 0.007(3) 0.036(4) 0.006(4)
C36 0.108(5) 0.112(5) 0.118(5) -0.007(4) 0.054(4) -0.015(4)
C37 0.155(6) 0.145(7) 0.156(7) 0.000(5) 0.071(5) -0.025(5)
C38 0.165(6) 0.156(7) 0.171(7) 0.001(5) 0.078(5) 0.011(5)
C39 0.071(4) 0.069(4) 0.076(4) 0.005(3) 0.029(3) -0.003(3)
C40 0.093(4) 0.087(5) 0.097(4) 0.012(4) 0.039(4) -0.012(4)
C41 0.087(4) 0.083(5) 0.086(4) 0.010(3) 0.035(3) 0.004(3)
C42 0.136(5) 0.123(6) 0.129(6) 0.001(4) 0.059(4) -0.002(4)
C43 0.143(6) 0.141(6) 0.146(6) 0.004(4) 0.071(5) 0.000(4)
C44 0.142(6) 0.136(6) 0.142(6) 0.001(4) 0.070(5) -0.003(4)
C45 0.142(6) 0.143(6) 0.147(6) -0.001(5) 0.070(5) 0.000(4)
C46 0.129(5) 0.120(5) 0.125(6) 0.002(4) 0.055(4) 0.002(4)
C47 0.129(5) 0.122(6) 0.118(6) 0.005(4) 0.056(4) 0.000(4)
C48 0.136(6) 0.151(7) 0.146(7) 0.000(5) 0.068(5) 0.006(4)

loop_
_atom_type_symbol
_atom_type_description
_atom_type_scat_dispersion_real
_atom_type_scat_dispersion_imag
_atom_type_scat_source
C C 0.0181 0.0091 'International Tables Vol C Tables 4.2.6.8 and 6.1.1.4'
H H 0.0000 0.0000 'International Tables Vol C Tables 4.2.6.8 and 6.1.1.4'
N N 0.0311 0.0180 'International Tables Vol C Tables 4.2.6.8 and 6.1.1.4'
O O 0.0492 0.0322 'International Tables Vol C Tables 4.2.6.8 and 6.1.1.4'
Cd Cd 0.1185 4.6533 'International Tables Vol C Tables 4.2.6.8 and 6.1.1.4'

loop_
_geom_angle_atom_site_label_1
_geom_angle_atom_site_label_2
_geom_angle_atom_site_label_3
_geom_angle
_geom_angle_site_symmetry_1
_geom_angle_site_symmetry_3
O1B Cd1 O2A 30.9(10) . .
O1B Cd1 O6 100.4(11) . .
O2A Cd1 O6 102.3(2) . .
O1B Cd1 O4 120.7(10) . .
O2A Cd1 O4 90.1(2) . .
O6 Cd1 O4 82.66(16) . .
O1B Cd1 O10 113.1(11) . .
O2A Cd1 O10 107.9(2) . .
O6 Cd1 O10 146.33(14) . .
O4 Cd1 O10 82.82(17) . .
O1B Cd1 O12 94.2(10) . .
O2A Cd1 O12 125.1(2) . .
O6 Cd1 O12 79.63(16) . .
O4 Cd1 O12 143.18(15) . .
O10 Cd1 O12 94.49(18) . .
O1B Cd1 O1A 32.6(10) . .
O2A Cd1 O1A 54.1(2) . .
O6 Cd1 O1A 125.39(17) . .
O4 Cd1 O1A 136.05(17) . .
O10 Cd1 O1A 85.21(18) . .
O12 Cd1 O1A 79.75(17) . .
O1B Cd1 O2B 52.7(14) . .
O2A Cd1 O2B 28.5(9) . .
O6 Cd1 O2B 124.1(9) . .
O4 Cd1 O2B 76.6(9) . .
O10 Cd1 O2B 81.3(10) . .
O12 Cd1 O2B 139.5(9) . .
O1A Cd1 O2B 59.8(9) . .
O1B Cd1 O9 161.5(10) . .
O2A Cd1 O9 154.5(2) . .
O6 Cd1 O9 93.93(13) . .
O4 Cd1 O9 72.46(15) . .
O10 Cd1 O9 52.67(13) . .
O12 Cd1 O9 76.84(14) . .
O1A Cd1 O9 128.95(17) . .
O2B Cd1 O9 126.5(10) . .
O1B Cd1 C1 18.4(11) . .
O2A Cd1 C1 26.2(3) . .
O6 Cd1 C1 117.00(19) . .
O4 Cd1 C1 112.6(3) . .
O10 Cd1 C1 96.62(19) . .
O12 Cd1 C1 104.2(2) . .
O1A Cd1 C1 28.0(3) . .
O2B Cd1 C1 37.7(9) . .
O9 Cd1 C1 148.90(19) . .
O3 Cd2 O14 102.3(2) . .
O3 Cd2 O13 84.58(17) . .
O14 Cd2 O13 99.4(2) . .
O3 Cd2 O8 161.00(17) . .
O14 Cd2 O8 90.9(2) . .
O13 Cd2 O8 79.83(18) . .
O3 Cd2 O5 86.38(17) . .
O14 Cd2 O5 165.7(2) . .
O13 Cd2 O5 92.71(17) . .
O8 Cd2 O5 83.58(18) . .
O3 Cd2 O9 110.02(15) . .
O14 Cd2 O9 94.6(2) . .
O13 Cd2 O9 157.19(18) . .
O8 Cd2 O9 81.99(17) . .
O5 Cd2 O9 71.59(14) . .
O3 Cd2 Cd3 121.88(12) . .
O14 Cd2 Cd3 124.60(18) . .
O13 Cd2 Cd3 115.22(15) . .
O8 Cd2 Cd3 57.30(15) . .
O5 Cd2 Cd3 41.87(12) . .
O9 Cd2 Cd3 42.31(10) . .
O7 Cd3 O15 103.5(2) . .
O7 Cd3 O11 104.5(2) . .
O15 Cd3 O11 107.2(2) . .
O7 Cd3 O5 86.6(2) . .
O15 Cd3 O5 159.38(19) . .
O11 Cd3 O5 87.04(18) . .
O7 Cd3 O9 117.9(2) . .
O15 Cd3 O9 86.51(19) . .
O11 Cd3 O9 131.01(15) . .
O5 Cd3 O9 72.87(15) . .
O7 Cd3 O12 159.1(2) . .
O15 Cd3 O12 88.35(18) . .
O11 Cd3 O12 55.12(15) . .
O5 Cd3 O12 87.85(15) . .
O9 Cd3 O12 79.37(14) . .
O7 Cd3 C32 131.5(2) . .
O15 Cd3 C32 100.2(2) . .
O11 Cd3 C32 27.43(17) . .
O5 Cd3 C32 85.48(17) . .
O9 Cd3 C32 105.04(16) . .
O12 Cd3 C32 27.78(17) . .
O7 Cd3 Cd2 82.79(18) . .
O15 Cd3 Cd2 120.02(16) . .
O11 Cd3 Cd2 129.18(15) . .
O5 Cd3 Cd2 42.58(11) . .
O9 Cd3 Cd2 43.20(11) . .
O12 Cd3 Cd2 106.33(11) . .
C32 Cd3 Cd2 119.60(14) . .
C1 O1A O1B 41.5(18) . .
C1 O1A Cd1 85.3(5) . .
O1B O1A Cd1 61.3(17) . .
C1 O1B O2A 68(3) . .
C1 O1B O1A 65(3) . .
O2A O1B O1A 118(3) . .
C1 O1B Cd1 114(3) . .
O2A O1B Cd1 77.7(19) . .
O1A O1B Cd1 86(2) . .
O2B O2A O1B 124(3) . .
O2B O2A C1 89.7(19) . .
O1B O2A C1 46(2) . .
O2B O2A Cd1 88(2) . .
O1B O2A Cd1 71(2) . .
C1 O2A Cd1 98.0(5) . .
O2A O2B C1 45.3(14) . .
O2A O2B Cd1 63.8(18) . .
C1 O2B Cd1 77.2(15) . .
C9 O3 Cd2 113.0(4) . .
C9 O4 Cd1 123.1(4) . .
C16 O5 Cd3 129.1(4) . .
C16 O5 Cd2 119.4(4) . .
Cd3 O5 Cd2 95.55(15) . .
C16 O6 Cd1 123.4(4) . .
C17 O7 Cd3 113.6(5) . .
C17 O8 Cd2 131.0(5) . .
C25 O9 Cd3 131.9(4) . .
C25 O9 Cd2 131.7(4) . .
Cd3 O9 Cd2 94.49(14) . .
C25 O9 Cd1 84.4(3) . .
Cd3 O9 Cd1 95.82(14) . .
Cd2 O9 Cd1 106.58(16) . .
C25 O10 Cd1 100.8(4) . .
C32 O11 Cd3 96.4(4) . .
C32 O12 Cd1 133.6(4) . .
C32 O12 Cd3 85.1(3) . .
Cd1 O12 Cd3 99.25(16) . .
C33 O13 Cd2 117.2(4) . .
C36 O14 Cd2 123.1(7) . .
C39 O15 Cd3 113.4(5) . .
C8 N1 C14 118.4(6) . 2_756
C24 N2 C30 117.8(6) . .
C33 N3 C34 121.4(7) . .
C33 N3 C35 119.2(7) . .
C34 N3 C35 119.2(8) . .
C37 N4 C36 116.0(12) . .
C37 N4 C38 127.6(15) . .
C36 N4 C38 115.4(13) . .
C39 N5 C40 118.9(8) . .
C39 N5 C41 117.0(7) . .
C40 N5 C41 124.1(8) . .
O1B C1 O2A 66(2) . .
O1B C1 O1A 73(3) . .
O2A C1 O1A 122.4(7) . .
O1B C1 C2 132(3) . .
O2A C1 C2 120.4(9) . .
O1A C1 C2 117.0(8) . .
O1B C1 O2B 103(3) . .
O2A C1 O2B 45.0(14) . .
O1A C1 O2B 113.7(15) . .
C2 C1 O2B 112.5(15) . .
O1B C1 Cd1 48(3) . .
O2A C1 Cd1 55.8(4) . .
O1A C1 Cd1 66.7(4) . .
C2 C1 Cd1 176.2(7) . .
O2B C1 Cd1 65.1(14) . .
C3 C2 C7 119.6(7) . .
C3 C2 C1 122.3(8) . .
C7 C2 C1 118.1(8) . .
C2 C3 C4 121.2(8) . .
C2 C3 H3 119.4 . .
C4 C3 H3 119.4 . .
C5 C4 C3 118.7(8) . .
C5 C4 H4 120.7 . .
C3 C4 H4 120.7 . .
C6 C5 C4 119.6(7) . .
C6 C5 C8 121.7(7) . .
C4 C5 C8 118.5(7) . .
C7 C6 C5 120.1(8) . .
C7 C6 H6 119.9 . .
C5 C6 H6 119.9 . .
C6 C7 C2 120.6(8) . .
C6 C7 H7 119.7 . .
C2 C7 H7 119.7 . .
N1 C8 C5 121.1(7) . .
O4 C9 O3 123.3(6) . .
O4 C9 C10 120.7(5) . .
O3 C9 C10 116.0(6) . .
C11 C10 C15 119.3(5) . .
C11 C10 C9 120.7(5) . .
C15 C10 C9 119.9(5) . .
C12 C11 C10 120.5(5) . .
C12 C11 H11 119.7 . .
C10 C11 H11 119.7 . .
C11 C12 C13 119.9(5) . .
C11 C12 C16 120.2(5) . 7_656
C13 C12 C16 119.8(5) . 7_656
C14 C13 C12 119.9(6) . .
C14 C13 H13 120.1 . .
C12 C13 H13 120.1 . .
C13 C14 C15 120.4(5) . .
C13 C14 N1 123.6(6) . 2_756
C15 C14 N1 115.9(6) . 2_756
C14 C15 C10 119.9(6) . .
C14 C15 H15 120.1 . .
C10 C15 H15 120.1 . .
O6 C16 O5 125.3(5) . .
O6 C16 C12 118.5(5) . 7_656
O5 C16 C12 116.1(5) . 7_656
O7 C17 O8 121.6(6) . .
O7 C17 C18 117.9(7) . .
O8 C17 C18 120.4(7) . .
C19 C18 C23 118.7(6) . .
C19 C18 C17 121.1(7) . .
C23 C18 C17 120.2(7) . .
C18 C19 C20 120.1(8) . .
C18 C19 H19 120.0 . .
C20 C19 H19 120.0 . .
C21 C20 C19 120.8(8) . .
C21 C20 H20 119.6 . .
C19 C20 H20 119.6 . .
C22 C21 C20 118.6(6) . .
C22 C21 C24 121.5(7) . 5_656
C20 C21 C24 119.7(7) . 5_656
C23 C22 C21 120.1(8) . .
C23 C22 H22 120.0 . .
C21 C22 H22 120.0 . .
C22 C23 C18 121.7(8) . .
C22 C23 H23 119.1 . .
C18 C23 H23 119.1 . .
N2 C24 C21 121.4(7) . 5_656
O10 C25 O9 121.8(6) . .
O10 C25 C26 121.1(5) . .
O9 C25 C26 116.9(5) . .
C31 C26 C27 119.8(5) . .
C31 C26 C25 121.1(5) . .
C27 C26 C25 119.1(5) . .
C26 C27 C28 119.4(5) . .
C26 C27 H27 120.3 . .
C28 C27 H27 120.3 . .
C29 C28 C27 120.9(5) . .
C29 C28 C32 121.1(5) . 4_646
C27 C28 C32 118.0(5) . 4_646
C28 C29 C30 118.7(6) . .
C28 C29 H29 120.7 . .
C30 C29 H29 120.7 . .
C31 C30 N2 121.3(5) . .
C31 C30 C29 120.2(5) . .
N2 C30 C29 118.5(5) . .
C26 C31 C30 121.0(6) . .
C26 C31 H31 119.5 . .
C30 C31 H31 119.5 . .
O11 C32 O12 123.0(5) . .
O11 C32 C28 117.6(5) . 4_656
O12 C32 C28 119.4(5) . 4_656
O11 C32 Cd3 56.2(3) . .
O12 C32 Cd3 67.2(3) . .
C28 C32 Cd3 171.7(4) 4_656 .
O13 C33 N3 121.7(6) . .
N3 C34 H34A 109.5 . .
N3 C34 H34B 109.5 . .
H34A C34 H34B 109.5 . .
N3 C34 H34C 109.5 . .
H34A C34 H34C 109.5 . .
H34B C34 H34C 109.5 . .
N3 C35 H35A 109.5 . .
N3 C35 H35B 109.5 . .
H35A C35 H35B 109.5 . .
N3 C35 H35C 109.5 . .
H35A C35 H35C 109.5 . .
H35B C35 H35C 109.5 . .
O14 C36 N4 120.2(10) . .
N4 C37 H37A 109.5 . .
N4 C37 H37B 109.5 . .
H37A C37 H37B 109.5 . .
N4 C37 H37C 109.5 . .
H37A C37 H37C 109.5 . .
H37B C37 H37C 109.5 . .
N4 C38 H38A 109.5 . .
N4 C38 H38B 109.5 . .
H38A C38 H38B 109.5 . .
N4 C38 H38C 109.5 . .
H38A C38 H38C 109.5 . .
H38B C38 H38C 109.5 . .
O15 C39 N5 123.2(7) . .
N5 C40 H40A 109.5 . .
N5 C40 H40B 109.5 . .
H40A C40 H40B 109.5 . .
N5 C40 H40C 109.5 . .
H40A C40 H40C 109.5 . .
H40B C40 H40C 109.5 . .
N5 C41 H41A 109.5 . .
N5 C41 H41B 109.5 . .
H41A C41 H41B 109.5 . .
N5 C41 H41C 109.5 . .
H41A C41 H41C 109.5 . .
H41B C41 H41C 109.5 . .
C47 C42 C43 124.4(17) . .
C47 C42 H42 117.8 . .
C43 C42 H42 117.8 . .
C42 C43 C44 118.1(18) . .
C42 C43 H43 121.0 . .
C44 C43 H43 121.0 . .
C45 C44 C43 116.1(19) . .
C45 C44 H44 121.9 . .
C43 C44 H44 121.9 . .
C44 C45 C46 126.8(19) . .
C44 C45 H45 116.6 . .
C46 C45 H45 116.6 . .
C47 C46 C45 115.8(16) . .
C47 C46 H46 122.1 . .
C45 C46 H46 122.1 . .
C46 C47 C42 118.7(15) . .
C46 C47 C48 118.0(13) . .
C42 C47 C48 123.2(14) . .
C47 C48 H48A 109.5 . .
C47 C48 H48B 109.5 . .
H48A C48 H48B 109.5 . .
C47 C48 H48C 109.5 . .
H48A C48 H48C 109.5 . .
H48B C48 H48C 109.5 . .

loop_
_geom_bond_atom_site_label_1
_geom_bond_atom_site_label_2
_geom_bond_distance
_geom_bond_site_symmetry_2
Cd1 O1B 2.19(4) .
Cd1 O2A 2.261(6) .
Cd1 O6 2.300(4) .
Cd1 O4 2.306(5) .
Cd1 O10 2.309(4) .
Cd1 O12 2.334(5) .
Cd1 O1A 2.495(6) .
Cd1 O2B 2.52(4) .
Cd1 O9 2.627(4) .
Cd1 C1 2.706(7) .
Cd2 O3 2.217(5) .
Cd2 O14 2.218(6) .
Cd2 O13 2.288(5) .
Cd2 O8 2.303(5) .
Cd2 O5 2.350(5) .
Cd2 O9 2.373(4) .
Cd2 Cd3 3.4568(10) .
Cd3 O7 2.170(5) .
Cd3 O15 2.231(6) .
Cd3 O11 2.262(5) .
Cd3 O5 2.318(5) .
Cd3 O9 2.334(4) .
Cd3 O12 2.503(4) .
Cd3 C32 2.706(6) .
O1A C1 1.273(12) .
O1A O1B 1.35(4) .
O1B C1 0.93(4) .
O1B O2A 1.19(4) .
O2A O2B 1.20(4) .
O2A C1 1.207(12) .
O2B C1 1.70(4) .
O3 C9 1.285(8) .
O4 C9 1.257(8) .
O5 C16 1.280(7) .
O6 C16 1.252(7) .
O7 C17 1.254(10) .
O8 C17 1.256(10) .
O9 C25 1.295(7) .
O10 C25 1.231(7) .
O11 C32 1.254(7) .
O12 C32 1.266(8) .
O13 C33 1.237(5) .
O14 C36 1.255(5) .
O15 C39 1.246(5) .
N1 C8 1.295(10) .
N1 C14 1.421(7) 2_756
N2 C24 1.294(10) .
N2 C30 1.410(8) .
N3 C33 1.414(5) .
N3 C34 1.445(5) .
N3 C35 1.445(5) .
N4 C37 1.447(5) .
N4 C36 1.449(5) .
N4 C38 1.453(5) .
N5 C39 1.431(5) .
N5 C40 1.442(5) .
N5 C41 1.452(5) .
C1 C2 1.515(9) .
C2 C3 1.366(13) .
C2 C7 1.387(12) .
C3 C4 1.404(11) .
C3 H3 0.9300 .
C4 C5 1.398(12) .
C4 H4 0.9300 .
C5 C6 1.393(11) .
C5 C8 1.471(9) .
C6 C7 1.377(10) .
C6 H6 0.9300 .
C7 H7 0.9300 .
C9 C10 1.490(9) .
C10 C11 1.389(8) .
C10 C15 1.402(8) .
C11 C12 1.388(8) .
C11 H11 0.9300 .
C12 C13 1.399(8) .
C12 C16 1.505(8) 7_656
C13 C14 1.378(9) .
C13 H13 0.9300 .
C14 C15 1.396(9) .
C14 N1 1.421(7) 2_756
C15 H15 0.9300 .
C16 C12 1.506(8) 7_656
C17 C18 1.491(8) .
C18 C19 1.353(12) .
C18 C23 1.377(12) .
C19 C20 1.391(11) .
C19 H19 0.9300 .
C20 C21 1.376(11) .
C20 H20 0.9300 .
C21 C22 1.369(12) .
C21 C24 1.484(8) 5_656
C22 C23 1.363(11) .
C22 H22 0.9300 .
C23 H23 0.9300 .
C24 C21 1.485(8) 5_656
C25 C26 1.492(8) .
C26 C31 1.378(8) .
C26 C27 1.403(8) .
C27 C28 1.404(8) .
C27 H27 0.9300 .
C28 C29 1.393(8) .
C28 C32 1.502(8) 4_646
C29 C30 1.412(8) .
C29 H29 0.9300 .
C30 C31 1.388(9) .
C31 H31 0.9300 .
C32 C28 1.502(8) 4_656
C34 H34A 0.9600 .
C34 H34B 0.9600 .
C34 H34C 0.9600 .
C35 H35A 0.9600 .
C35 H35B 0.9600 .
C35 H35C 0.9600 .
C37 H37A 0.9600 .
C37 H37B 0.9600 .
C37 H37C 0.9600 .
C38 H38A 0.9600 .
C38 H38B 0.9600 .
C38 H38C 0.9600 .
C40 H40A 0.9600 .
C40 H40B 0.9600 .
C40 H40C 0.9600 .
C41 H41A 0.9600 .
C41 H41B 0.9600 .
C41 H41C 0.9600 .
C42 C47 1.388(5) .
C42 C43 1.391(5) .
C42 H42 0.9300 .
C43 C44 1.392(5) .
C43 H43 0.9300 .
C44 C45 1.390(5) .
C44 H44 0.9300 .
C45 C46 1.392(5) .
C45 H45 0.9300 .
C46 C47 1.385(5) .
C46 H46 0.9300 .
C47 C48 1.496(5) .
C48 H48A 0.9600 .
C48 H48B 0.9600 .
C48 H48C 0.9600 .

loop_
_platon_squeeze_void_nr
_platon_squeeze_void_average_x
_platon_squeeze_void_average_y
_platon_squeeze_void_average_z
_platon_squeeze_void_volume
_platon_squeeze_void_count_electrons
_platon_squeeze_void_content
1 -0.007 0.250 0.243 1939 332 ' '
2 -0.004 -0.250 0.746 1939 332 ' '
